data_4317024
loop_
_publ_author_name
'Noelia de la Pinta'
'Susana Mart\'in'
'M. Karmele Urtiaga'
'M. Gotzone Barandika'
'Mar\'ia I. Arriortua'
'Luis Lezama'
'Gotzon Madariaga'
'Roberto Cort\'es'

_publ_contact_author
;
   Prof. Roberto Cortes Montero
   Facultad de Ciencia y Tecnolog\'ia
   Dpto. de Qu\'imica Inorg\'anica 
   Universidad del Pa\'is Vasco
   Apartado 644
   48080 Bilbao
   Spain
;
_publ_contact_author_email roberto.cortes@ehu.es
_publ_contact_author_fax '34 4 6013500'
_publ_contact_author_phone '34 4 6015521'
_publ_section_title
;
 Structural Analysis, Spectroscopic, and Magnetic Properties of the 1D
 Triple-Bridged Compounds [M(dca)2(bpa)] (M = Mn, Fe, Co, Zn; dca =
 dicyanamide; bpa = 1,2-bis(4-pyridyl)ethane) and the 3D
 [Ni(dca)(bpa)2]dca.6H2O
;
_journal_name_full 'Inorganic Chemistry'
_journal_page_first 10445
_journal_page_last 10454
_journal_paper_doi 10.1021/ic1014626
_journal_volume 49
_journal_year 2010
_chemical_formula_moiety 'C16 H12 Mn N8'
_chemical_formula_sum 'C16 H12 Mn N8'
_chemical_formula_weight 371.28
_chemical_name_systematic
;
 ?
;
_space_group_IT_number 15
_symmetry_cell_setting monoclinic
_symmetry_space_group_name_Hall '-C 2yc'
_symmetry_space_group_name_H-M 'C 1 2/c 1'
_atom_sites_solution_hydrogens geom
_atom_sites_solution_primary direct
_atom_sites_solution_secondary difmap
_audit_creation_method SHELXL-97
_cell_angle_alpha 90.00
_cell_angle_beta 123.02(2)
_cell_angle_gamma 90.00
_cell_formula_units_Z 4
_cell_length_a 16.757(6)
_cell_length_b 9.692(3)
_cell_length_c 13.073(4)
_cell_measurement_reflns_used 25
_cell_measurement_temperature 293
_cell_measurement_theta_max 13
_cell_measurement_theta_min 6
_cell_volume 1780.2(11)
_computing_structure_refinement 'SHELXL-97 (Sheldrick, 2008)'
_diffrn_ambient_temperature 293
_diffrn_measured_fraction_theta_full 0.943
_diffrn_measured_fraction_theta_max 0.943
_diffrn_radiation_monochromator graphite
_diffrn_radiation_source 'fine-focus sealed tube'
_diffrn_radiation_type MoK\a
_diffrn_radiation_wavelength 0.71073
_diffrn_reflns_av_R_equivalents 0.0295
_diffrn_reflns_av_sigmaI/netI 0.0291
_diffrn_reflns_limit_h_max 20
_diffrn_reflns_limit_h_min -20
_diffrn_reflns_limit_k_max 11
_diffrn_reflns_limit_k_min -11
_diffrn_reflns_limit_l_max 15
_diffrn_reflns_limit_l_min -15
_diffrn_reflns_number 5514
_diffrn_reflns_theta_full 25.77
_diffrn_reflns_theta_max 25.77
_diffrn_reflns_theta_min 2.65
_exptl_absorpt_coefficient_mu 0.757
_exptl_absorpt_correction_T_max 0.841
_exptl_absorpt_correction_T_min 0.762
_exptl_absorpt_correction_type multi-scan
_exptl_absorpt_process_details '(SADABS, Sheldrick, 1996)'
_exptl_crystal_colour yellow
_exptl_crystal_density_diffrn 1.385
_exptl_crystal_density_method 'not measured'
_exptl_crystal_description prism
_exptl_crystal_F_000 756
_exptl_crystal_size_max 0.34
_exptl_crystal_size_mid 0.30
_exptl_crystal_size_min 0.25
_refine_diff_density_max 0.412
_refine_diff_density_min -0.273
_refine_diff_density_rms 0.042
_refine_ls_extinction_method none
_refine_ls_goodness_of_fit_ref 0.872
_refine_ls_hydrogen_treatment mixed
_refine_ls_matrix_type full
_refine_ls_number_parameters 134
_refine_ls_number_reflns 1609
_refine_ls_number_restraints 0
_refine_ls_restrained_S_all 0.872
_refine_ls_R_factor_all 0.0476
_refine_ls_R_factor_gt 0.0330
_refine_ls_shift/su_max 0.000
_refine_ls_shift/su_mean 0.000
_refine_ls_structure_factor_coef Fsqd
_refine_ls_weighting_details 'calc w=1/[\s^2^(Fo^2^)+(0.0645P)^2^+0.0000P] where P=(Fo^2^+2Fc^2^)/3'
_refine_ls_weighting_scheme calc
_refine_ls_wR_factor_gt 0.0804
_refine_ls_wR_factor_ref 0.0866
_reflns_number_gt 1177
_reflns_number_total 1609
_reflns_threshold_expression >2\s(I)
_cod_data_source_file ic1014626_si_001_2.cif
_cod_data_source_block susmnok
_cod_depositor_comments
;
The following automatic conversions were performed:

'_symmetry_cell_setting' value 'Monoclinic' changed to 'monoclinic'
according to the built-in table from CIF Core dictionary named
'cif_core.dic' version 2.4.1 from 2010-06-29.

Automatic conversion script
Id: cif_fix_values 1646 2011-03-28 12:23:43Z adriana 
;
_cod_original_cell_volume 1780.2(10)
_cod_original_sg_symbol_H-M 'C 2/c'
_cod_database_code 4317024

loop_
_symmetry_equiv_pos_as_xyz
'x, y, z'
'-x, y, -z+1/2'
'x+1/2, y+1/2, z'
'-x+1/2, y+1/2, -z+1/2'
'-x, -y, -z'
'x, -y, z-1/2'
'-x+1/2, -y+1/2, -z'
'x+1/2, -y+1/2, z-1/2'

loop_
_atom_site_label
_atom_site_type_symbol
_atom_site_fract_x
_atom_site_fract_y
_atom_site_fract_z
_atom_site_U_iso_or_equiv
_atom_site_adp_type
_atom_site_occupancy
_atom_site_symmetry_multiplicity
_atom_site_calc_flag
_atom_site_refinement_flags
_atom_site_disorder_assembly
_atom_site_disorder_group
Mn1 Mn -0.2500 0.2500 0.5000 0.04968(17) Uani 1 2 d S . .
N1 N -0.19880(15) 0.03154(19) 0.56327(19) 0.0590(5) Uani 1 1 d . . .
N2 N -0.31864(16) 0.1851(2) 0.3066(2) 0.0642(5) Uani 1 1 d . . .
N3 N -0.45026(15) 0.1371(3) 0.09911(18) 0.0687(6) Uani 1 1 d . . .
N4 N -0.61579(16) 0.2008(2) 0.0104(2) 0.0688(6) Uani 1 1 d . . .
C1 C -0.1537(2) -0.0390(3) 0.5230(3) 0.0747(8) Uani 1 1 d . . .
H1 H -0.154(3) -0.001(3) 0.461(3) 0.095(4) Uiso 1 1 d . . .
C2 C -0.1081(2) -0.1619(3) 0.5728(3) 0.0767(8) Uani 1 1 d . . .
H2 H -0.075(3) -0.202(4) 0.542(3) 0.095(4) Uiso 1 1 d . . .
C3 C -0.10618(19) -0.2178(2) 0.6708(2) 0.0572(6) Uani 1 1 d . . .
C4 C -0.1560(2) -0.1478(3) 0.7097(3) 0.0700(7) Uani 1 1 d . . .
H4 H -0.160(2) -0.187(3) 0.778(3) 0.095(4) Uiso 1 1 d . . .
C5 C -0.2008(2) -0.0258(3) 0.6546(3) 0.0713(7) Uani 1 1 d . . .
H5 H -0.237(3) 0.020(3) 0.676(3) 0.095(4) Uiso 1 1 d . . .
C6 C -0.0511(2) -0.3476(2) 0.7342(3) 0.0706(7) Uani 1 1 d . . .
H6A H -0.084(2) -0.425(4) 0.681(3) 0.095(4) Uiso 1 1 d . . .
H6B H -0.050(2) -0.361(3) 0.811(3) 0.095(4) Uiso 1 1 d . . .
C7 C -0.38332(15) 0.1673(2) 0.2099(2) 0.0475(5) Uani 1 1 d . . .
C8 C -0.53744(16) 0.1739(2) 0.05728(18) 0.0484(5) Uani 1 1 d . . .

loop_
_atom_site_aniso_label
_atom_site_aniso_U_11
_atom_site_aniso_U_22
_atom_site_aniso_U_33
_atom_site_aniso_U_23
_atom_site_aniso_U_13
_atom_site_aniso_U_12
Mn1 0.0312(3) 0.0574(3) 0.0428(3) 0.0012(2) 0.0088(2) -0.00011(19)
N1 0.0539(13) 0.0599(11) 0.0555(12) 0.0051(9) 0.0249(11) 0.0063(9)
N2 0.0482(13) 0.0761(12) 0.0508(13) -0.0046(10) 0.0156(12) -0.0026(10)
N3 0.0432(13) 0.1034(16) 0.0475(12) -0.0116(10) 0.0171(11) 0.0080(10)
N4 0.0398(13) 0.0880(14) 0.0645(14) -0.0037(10) 0.0192(12) 0.0060(10)
C1 0.096(2) 0.0749(16) 0.0572(15) 0.0132(12) 0.0439(17) 0.0224(14)
C2 0.099(2) 0.0700(16) 0.0688(16) -0.0011(13) 0.0509(18) 0.0207(14)
C3 0.0587(16) 0.0434(11) 0.0588(14) -0.0041(8) 0.0252(14) -0.0095(9)
C4 0.0763(19) 0.0626(14) 0.0817(18) 0.0136(12) 0.0498(17) 0.0039(12)
C5 0.0723(19) 0.0702(15) 0.086(2) 0.0156(13) 0.0525(18) 0.0125(13)
C6 0.084(2) 0.0372(11) 0.0840(19) -0.0021(11) 0.0414(18) -0.0060(10)
C7 0.0387(13) 0.0552(12) 0.0442(13) 0.0030(9) 0.0199(12) 0.0014(9)
C8 0.0395(15) 0.0613(12) 0.0393(11) 0.0026(9) 0.0182(12) -0.0033(9)

loop_
_atom_type_symbol
_atom_type_description
_atom_type_scat_dispersion_real
_atom_type_scat_dispersion_imag
_atom_type_scat_source
C C 0.0033 0.0016 'International Tables Vol C Tables 4.2.6.8 and 6.1.1.4'
Mn Mn 0.3368 0.7283 'International Tables Vol C Tables 4.2.6.8 and 6.1.1.4'
N N 0.0061 0.0033 'International Tables Vol C Tables 4.2.6.8 and 6.1.1.4'
H H 0.0000 0.0000 'International Tables Vol C Tables 4.2.6.8 and 6.1.1.4'

loop_
_geom_angle_atom_site_label_1
_geom_angle_atom_site_label_2
_geom_angle_atom_site_label_3
_geom_angle
_geom_angle_site_symmetry_1
_geom_angle_site_symmetry_3
_geom_angle_publ_flag
N2 Mn1 N2 180.0 . 7_456 ?
N2 Mn1 N4 90.55(9) . 8_556 ?
N2 Mn1 N4 89.45(9) 7_456 8_556 ?
N2 Mn1 N4 89.45(9) . 2_455 ?
N2 Mn1 N4 90.55(9) 7_456 2_455 ?
N4 Mn1 N4 180.0 8_556 2_455 ?
N2 Mn1 N1 89.49(8) . 7_456 ?
N2 Mn1 N1 90.51(8) 7_456 7_456 ?
N4 Mn1 N1 89.50(8) 8_556 7_456 ?
N4 Mn1 N1 90.50(8) 2_455 7_456 ?
N2 Mn1 N1 90.51(8) . . ?
N2 Mn1 N1 89.49(8) 7_456 . ?
N4 Mn1 N1 90.50(8) 8_556 . ?
N4 Mn1 N1 89.50(8) 2_455 . ?
N1 Mn1 N1 180.0 7_456 . ?
C1 N1 C5 116.1(2) . . ?
C1 N1 Mn1 121.50(17) . . ?
C5 N1 Mn1 121.79(17) . . ?
C7 N2 Mn1 152.92(18) . . ?
C7 N3 C8 120.0(2) . . ?
C8 N4 Mn1 156.0(2) . 2_455 ?
N1 C1 C2 123.4(3) . . ?
C1 C2 C3 120.5(3) . . ?
C4 C3 C2 116.2(2) . . ?
C4 C3 C6 121.5(2) . . ?
C2 C3 C6 122.3(2) . . ?
C3 C4 C5 120.0(2) . . ?
N1 C5 C4 123.6(3) . . ?
C3 C6 C6 114.06(19) . 2_556 ?
N2 C7 N3 173.3(2) . . ?
N4 C8 N3 173.5(2) . . ?
N1 C1 H1 115(3) . . ?
C2 C1 H1 121(3) . . ?
C1 C2 H2 119(3) . . ?
C3 C2 H2 121(3) . . ?
C5 C4 H4 119(2) . . ?
C3 C4 H4 119(2) . . ?
N1 C5 H5 115(2) . . ?
C4 C5 H5 122(2) . . ?
C3 C6 H6A 110(2) . . ?
C6 C6 H6A 92(2) 2_755 . ?
C3 C6 H6B 109(2) . . ?
C6 C6 H6B 136(2) 2_755 . ?
H6A C6 H6B 108(3) . . ?

loop_
_geom_bond_atom_site_label_1
_geom_bond_atom_site_label_2
_geom_bond_distance
_geom_bond_site_symmetry_2
_geom_bond_publ_flag
Mn1 N2 2.224(2) . ?
Mn1 N2 2.224(2) 7_456 ?
Mn1 N4 2.229(2) 8_556 ?
Mn1 N4 2.229(2) 2_455 ?
Mn1 N1 2.265(2) 7_456 ?
Mn1 N1 2.265(2) . ?
N1 C1 1.322(3) . ?
N1 C5 1.333(3) . ?
N2 C7 1.144(3) . ?
N3 C7 1.293(3) . ?
N3 C8 1.300(3) . ?
N4 C8 1.136(3) . ?
N4 Mn1 2.229(2) 2_455 ?
C1 C2 1.374(4) . ?
C2 C3 1.375(4) . ?
C3 C4 1.370(4) . ?
C3 C6 1.513(4) . ?
C4 C5 1.376(4) . ?
C6 C6 1.528(6) 2_556 ?
C1 H1 0.93(3) . ?
C2 H2 0.93(5) . ?
C4 H4 1.04(5) . ?
C5 H5 0.91(5) . ?
C6 H6A 0.97(4) . ?
C6 H6B 1.00(3) . ?

loop_
_geom_torsion_atom_site_label_1
_geom_torsion_atom_site_label_2
_geom_torsion_atom_site_label_3
_geom_torsion_atom_site_label_4
_geom_torsion
_geom_torsion_site_symmetry_1
_geom_torsion_site_symmetry_2
_geom_torsion_site_symmetry_3
_geom_torsion_site_symmetry_4
_geom_torsion_publ_flag
N2 Mn1 N1 C1 49.8(2) . . . . ?
N2 Mn1 N1 C1 -27.1(2) 7_665 . . . ?
N4 Mn1 N1 C1 -74.3(3) 8_566 . . . ?
N4 Mn1 N1 C1 -18.6(2) 2_654 . . . ?
N2 Mn1 N1 C5 -139.4(3) . . . . ?
N2 Mn1 N1 C5 143.7(2) 7_665 . . . ?
N4 Mn1 N1 C5 96.4(3) 8_566 . . . ?
N4 Mn1 N1 C5 152.2(2) 2_654 . . . ?
N1 Mn1 N2 C7 115.6(4) . . . . ?
N1 Mn1 N2 C7 -144.4(4) 7_665 . . . ?
N4 Mn1 N2 C7 -89.1(4) 8_566 . . . ?
N4 Mn1 N2 C7 -160.7(4) 2_654 . . . ?
C5 N1 C1 C2 -2.4(4) . . . . ?
Mn1 N1 C1 C2 169.1(3) . . . . ?
N1 C1 C2 C3 -0.5(5) . . . . ?
C1 C2 C3 C4 3.0(4) . . . . ?
C1 C2 C3 C6 -175.5(3) . . . . ?
C2 C3 C4 C5 -2.7(4) . . . . ?
C6 C3 C4 C5 176.2(3) . . . . ?
C1 N1 C5 C4 2.8(4) . . . . ?
Mn1 N1 C5 C4 -168.4(3) . . . . ?
C3 C4 C5 N1 -0.2(4) . . . . ?
C4 C3 C6 C6 -155.7(2) . . . 2_755 ?
C2 C3 C6 C6 23.2(3) . . . 2_755 ?
